data_2227056
loop_
_publ_author_name
'Ray, Jayanta Kumar'
'Barman, Gopa'
'Canle L., M.'
'Fern\'andez P., M. I.'
'Santaballa, J. A.'

_publ_section_title
;
 Diethyl 1-(4-methylphenyl)-3-phenyl-5-oxopyrrolidine-2,2-dicarboxylate
;
_journal_coeditor_code RN2065
_journal_issue 8
_journal_name_full 'Acta Crystallographica Section E'
_journal_page_first o2104
_journal_page_last o2105
_journal_paper_doi 10.1107/S1600536810028552
_journal_volume 66
_journal_year 2010
_chemical_formula_iupac 'C23 H25 N O5'
_chemical_formula_moiety 'C23 H25 N O5'
_chemical_formula_sum 'C23 H25 N O5'
_chemical_formula_weight 395.44
_chemical_melting_point 401
_chemical_name_systematic
;
Diethyl 1-(4-methylphenyl)-3-phenyl-5-oxopyrrolidine-2,2-dicarboxylate
;
_space_group_IT_number 2
_symmetry_cell_setting triclinic
_symmetry_space_group_name_Hall '-P 1'
_symmetry_space_group_name_H-M 'P -1'
_atom_sites_solution_hydrogens geom
_atom_sites_solution_primary direct
_atom_sites_solution_secondary difmap
_cell_angle_alpha 93.0140(10)
_cell_angle_beta 95.1670(10)
_cell_angle_gamma 110.5370(10)
_cell_formula_units_Z 2
_cell_length_a 9.4905(2)
_cell_length_b 10.6167(2)
_cell_length_c 10.8198(2)
_cell_measurement_reflns_used 9079
_cell_measurement_temperature 100(2)
_cell_measurement_theta_max 28.231
_cell_measurement_theta_min 2.482
_cell_volume 1012.60(3)
_computing_cell_refinement 'SAINT (Bruker, 2009)'
_computing_data_collection 'APEX2 (Bruker, 2009)'
_computing_data_reduction 'SAINT (Bruker, 2009)'
_computing_molecular_graphics 'ORTEP-3 (Farrugia, 1997) and PLATON (Spek, 2009)'
_computing_publication_material 'PLEASE SUPPLY'
_computing_structure_refinement 'SHELXL97 (Sheldrick, 2008)'
_computing_structure_solution 'SHELXS97 (Sheldrick, 2008)'
_diffrn_ambient_temperature 100(2)
_diffrn_measured_fraction_theta_full 0.976
_diffrn_measured_fraction_theta_max 0.976
_diffrn_measurement_device_type 'Bruker APEXII area-detector'
_diffrn_measurement_method 'phi and omega scans'
_diffrn_radiation_monochromator graphite
_diffrn_radiation_source 'fine-focus sealed tube'
_diffrn_radiation_type MoK\a
_diffrn_radiation_wavelength 0.71073
_diffrn_reflns_av_R_equivalents 0.0200
_diffrn_reflns_av_sigmaI/netI 0.0159
_diffrn_reflns_limit_h_max 11
_diffrn_reflns_limit_h_min -11
_diffrn_reflns_limit_k_max 12
_diffrn_reflns_limit_k_min -12
_diffrn_reflns_limit_l_max 13
_diffrn_reflns_limit_l_min -13
_diffrn_reflns_number 14991
_diffrn_reflns_theta_full 25.50
_diffrn_reflns_theta_max 25.50
_diffrn_reflns_theta_min 2.48
_exptl_absorpt_coefficient_mu 0.091
_exptl_absorpt_correction_T_max 0.996
_exptl_absorpt_correction_T_min 0.964
_exptl_absorpt_correction_type multi-scan
_exptl_absorpt_process_details '(SADABS; Bruker, 2009)'
_exptl_crystal_colour Colourless
_exptl_crystal_density_diffrn 1.297
_exptl_crystal_density_method 'not measured'
_exptl_crystal_description Block
_exptl_crystal_F_000 420
_exptl_crystal_size_max 0.421
_exptl_crystal_size_mid 0.300
_exptl_crystal_size_min 0.115
_refine_diff_density_max 0.224
_refine_diff_density_min -0.217
_refine_ls_extinction_method none
_refine_ls_goodness_of_fit_ref 1.870
_refine_ls_hydrogen_treatment refall
_refine_ls_matrix_type full
_refine_ls_number_parameters 362
_refine_ls_number_reflns 3672
_refine_ls_number_restraints 0
_refine_ls_restrained_S_all 1.870
_refine_ls_R_factor_all 0.0344
_refine_ls_R_factor_gt 0.0307
_refine_ls_shift/su_max 0.001
_refine_ls_shift/su_mean 0.000
_refine_ls_structure_factor_coef Fsqd
_refine_ls_weighting_details 'calc w=1/[\s^2^(Fo^2^)+(0.0352P)^2^+0.0000P] where P=(Fo^2^+2Fc^2^)/3'
_refine_ls_weighting_scheme calc
_refine_ls_wR_factor_gt 0.0887
_refine_ls_wR_factor_ref 0.0908
_reflns_number_gt 3331
_reflns_number_total 3672
_reflns_threshold_expression I>2sigma(I)
_cod_data_source_file rn2065.cif
_cod_data_source_block I
_cod_database_code 2227056
_cod_database_fobs_code 2227056

loop_
_symmetry_equiv_pos_as_xyz
'x, y, z'
'-x, -y, -z'

loop_
_atom_site_type_symbol
_atom_site_label
_atom_site_fract_x
_atom_site_fract_y
_atom_site_fract_z
_atom_site_U_iso_or_equiv
_atom_site_adp_type
_atom_site_calc_flag
_atom_site_refinement_flags
_atom_site_occupancy
_atom_site_disorder_assembly
_atom_site_disorder_group
O O1 -0.06859(8) 0.71231(8) 0.72064(8) 0.0250(2) Uani d . 1 . .
O O2 0.19397(9) 0.56920(8) 0.97081(7) 0.0205(2) Uani d . 1 . .
O O3 0.28043(8) 0.41475(7) 0.88942(6) 0.01674(18) Uani d . 1 . .
O O4 0.27852(9) 0.49468(9) 0.55611(7) 0.0247(2) Uani d . 1 . .
O O5 0.43697(8) 0.59245(8) 0.72998(6) 0.01664(18) Uani d . 1 . .
N N1 0.13851(9) 0.64837(9) 0.73404(8) 0.0144(2) Uani d . 1 . .
C C1 -0.01411(11) 0.62475(11) 0.72555(9) 0.0162(2) Uani d . 1 . .
C C2 -0.09624(12) 0.47497(11) 0.72503(11) 0.0169(2) Uani d . 1 . .
H H2A -0.1303(14) 0.4554(13) 0.8076(13) 0.026(3) Uiso d . 1 . .
H H2B -0.1846(14) 0.4437(13) 0.6609(12) 0.022(3) Uiso d . 1 . .
C C3 0.02044(11) 0.41224(11) 0.69452(10) 0.0150(2) Uani d . 1 . .
H H3 0.0252(13) 0.4114(12) 0.6039(12) 0.017(3) Uiso d . 1 . .
C C4 0.17508(11) 0.52637(10) 0.74648(9) 0.0140(2) Uani d . 1 . .
C C5 0.24744(11) 0.78151(11) 0.73057(9) 0.0146(2) Uani d . 1 . .
C C6 0.34323(13) 0.85116(12) 0.83513(10) 0.0215(3) Uani d . 1 . .
H H6 0.3365(15) 0.8085(14) 0.9110(14) 0.035(4) Uiso d . 1 . .
C C7 0.44489(13) 0.98064(12) 0.82749(11) 0.0244(3) Uani d . 1 . .
H H7 0.5146(15) 1.0322(14) 0.8986(13) 0.031(3) Uiso d . 1 . .
C C8 0.45132(12) 1.04361(11) 0.71799(10) 0.0204(3) Uani d . 1 . .
C C9 0.35414(12) 0.97144(12) 0.61366(10) 0.0218(3) Uani d . 1 . .
H H9 0.3578(15) 1.0138(14) 0.5335(13) 0.033(4) Uiso d . 1 . .
C C10 0.25387(12) 0.84142(11) 0.61952(10) 0.0196(3) Uani d . 1 . .
H H10 0.1856(16) 0.7897(14) 0.5467(13) 0.030(3) Uiso d . 1 . .
C C11 0.55881(16) 1.18611(13) 0.71308(13) 0.0290(3) Uani d . 1 . .
H H11A 0.6210(17) 1.2226(15) 0.7902(14) 0.037(4) Uiso d . 1 . .
H H11B 0.5053(18) 1.2474(17) 0.6996(15) 0.048(4) Uiso d . 1 . .
H H11C 0.6186(19) 1.1952(16) 0.6448(15) 0.048(4) Uiso d . 1 . .
C C12 -0.00523(11) 0.27271(11) 0.73582(10) 0.0163(2) Uani d . 1 . .
C C13 -0.06002(12) 0.23452(11) 0.84876(11) 0.0197(2) Uani d . 1 . .
H H13 -0.0828(14) 0.2983(13) 0.9043(12) 0.025(3) Uiso d . 1 . .
C C14 -0.08302(13) 0.10562(12) 0.88368(12) 0.0247(3) Uani d . 1 . .
H H14 -0.1211(16) 0.0818(14) 0.9631(13) 0.033(4) Uiso d . 1 . .
C C15 -0.05170(14) 0.01258(12) 0.80671(12) 0.0283(3) Uani d . 1 . .
H H15 -0.0677(15) -0.0789(15) 0.8318(12) 0.033(4) Uiso d . 1 . .
C C16 0.00369(14) 0.04957(13) 0.69484(12) 0.0277(3) Uani d . 1 . .
H H16 0.0251(16) -0.0136(15) 0.6414(13) 0.035(4) Uiso d . 1 . .
C C17 0.02681(13) 0.17826(12) 0.65939(11) 0.0216(3) Uani d . 1 . .
H H17 0.0627(15) 0.2023(13) 0.5821(13) 0.029(3) Uiso d . 1 . .
C C18 0.21958(11) 0.50969(10) 0.88294(9) 0.0140(2) Uani d . 1 . .
C C19 0.30418(13) 0.37111(12) 1.01290(10) 0.0198(3) Uani d . 1 . .
H H19A 0.2082(14) 0.3496(12) 1.0498(11) 0.019(3) Uiso d . 1 . .
H H19B 0.3819(13) 0.4486(13) 1.0648(11) 0.017(3) Uiso d . 1 . .
C C20 0.35183(15) 0.25173(13) 0.99354(12) 0.0266(3) Uani d . 1 . .
H H20A 0.2751(19) 0.1811(17) 0.9407(15) 0.045(4) Uiso d . 1 . .
H H20B 0.3660(15) 0.2159(14) 1.0749(13) 0.034(4) Uiso d . 1 . .
H H20C 0.4514(17) 0.2762(14) 0.9584(13) 0.037(4) Uiso d . 1 . .
C C21 0.30183(11) 0.53278(11) 0.66516(9) 0.0148(2) Uani d . 1 . .
C C22 0.56966(12) 0.61488(13) 0.66233(10) 0.0194(3) Uani d . 1 . .
H H22A 0.6495(14) 0.6216(12) 0.7267(11) 0.017(3) Uiso d . 1 . .
H H22B 0.5482(13) 0.5336(13) 0.6052(11) 0.018(3) Uiso d . 1 . .
C C23 0.60496(15) 0.74321(15) 0.60006(13) 0.0299(3) Uani d . 1 . .
H H23A 0.6205(15) 0.8196(15) 0.6628(13) 0.030(4) Uiso d . 1 . .
H H23B 0.6949(17) 0.7600(15) 0.5572(13) 0.038(4) Uiso d . 1 . .
H H23C 0.5222(17) 0.7335(15) 0.5358(14) 0.042(4) Uiso d . 1 . .

loop_
_atom_site_aniso_label
_atom_site_aniso_U_11
_atom_site_aniso_U_22
_atom_site_aniso_U_33
_atom_site_aniso_U_12
_atom_site_aniso_U_13
_atom_site_aniso_U_23
O1 0.0162(4) 0.0157(4) 0.0452(5) 0.0083(3) 0.0031(3) 0.0041(4)
O2 0.0276(4) 0.0211(4) 0.0159(4) 0.0115(3) 0.0066(3) 0.0013(3)
O3 0.0205(4) 0.0187(4) 0.0145(4) 0.0108(3) 0.0027(3) 0.0044(3)
O4 0.0195(4) 0.0374(5) 0.0148(4) 0.0078(4) 0.0034(3) -0.0028(3)
O5 0.0119(4) 0.0237(4) 0.0151(4) 0.0070(3) 0.0034(3) 0.0015(3)
N1 0.0122(4) 0.0123(5) 0.0191(5) 0.0048(4) 0.0016(3) 0.0026(4)
C1 0.0141(5) 0.0177(6) 0.0177(5) 0.0067(4) 0.0021(4) 0.0019(4)
C2 0.0129(5) 0.0153(6) 0.0224(6) 0.0048(4) 0.0014(4) 0.0027(4)
C3 0.0144(5) 0.0148(5) 0.0150(5) 0.0047(4) 0.0013(4) 0.0007(4)
C4 0.0142(5) 0.0139(5) 0.0150(5) 0.0063(4) 0.0025(4) 0.0008(4)
C5 0.0122(5) 0.0130(5) 0.0200(5) 0.0057(4) 0.0033(4) 0.0021(4)
C6 0.0264(6) 0.0183(6) 0.0170(6) 0.0048(5) 0.0007(5) 0.0038(5)
C7 0.0267(6) 0.0198(6) 0.0200(6) 0.0017(5) -0.0030(5) 0.0003(5)
C8 0.0178(6) 0.0171(6) 0.0253(6) 0.0045(5) 0.0037(4) 0.0037(5)
C9 0.0216(6) 0.0214(6) 0.0211(6) 0.0052(5) 0.0022(5) 0.0072(5)
C10 0.0177(6) 0.0191(6) 0.0189(6) 0.0036(5) -0.0017(4) 0.0022(5)
C11 0.0287(7) 0.0215(7) 0.0289(7) -0.0006(6) 0.0007(6) 0.0051(5)
C12 0.0122(5) 0.0143(6) 0.0210(5) 0.0036(4) -0.0006(4) 0.0002(4)
C13 0.0186(6) 0.0172(6) 0.0241(6) 0.0070(5) 0.0035(4) 0.0020(5)
C14 0.0234(6) 0.0208(6) 0.0300(7) 0.0070(5) 0.0043(5) 0.0079(5)
C15 0.0283(7) 0.0149(6) 0.0410(7) 0.0080(5) -0.0018(5) 0.0044(5)
C16 0.0297(7) 0.0191(6) 0.0353(7) 0.0125(5) -0.0013(5) -0.0066(5)
C17 0.0206(6) 0.0216(6) 0.0228(6) 0.0088(5) 0.0011(5) -0.0024(5)
C18 0.0112(5) 0.0135(5) 0.0169(5) 0.0030(4) 0.0038(4) 0.0026(4)
C19 0.0224(6) 0.0224(6) 0.0147(5) 0.0077(5) 0.0005(5) 0.0058(5)
C20 0.0312(7) 0.0267(7) 0.0259(7) 0.0152(6) 0.0003(5) 0.0081(5)
C21 0.0156(5) 0.0148(5) 0.0156(5) 0.0070(4) 0.0022(4) 0.0032(4)
C22 0.0128(5) 0.0298(7) 0.0181(6) 0.0094(5) 0.0058(4) 0.0041(5)
C23 0.0211(6) 0.0374(8) 0.0338(7) 0.0104(6) 0.0099(6) 0.0143(6)

loop_
_atom_type_symbol
_atom_type_description
_atom_type_scat_dispersion_real
_atom_type_scat_dispersion_imag
_atom_type_scat_source
C C 0.0033 0.0016 'International Tables Vol C Tables 4.2.6.8 and 6.1.1.4'
H H 0.0000 0.0000 'International Tables Vol C Tables 4.2.6.8 and 6.1.1.4'
N N 0.0061 0.0033 'International Tables Vol C Tables 4.2.6.8 and 6.1.1.4'
O O 0.0106 0.0060 'International Tables Vol C Tables 4.2.6.8 and 6.1.1.4'

loop_
_geom_angle_atom_site_label_1
_geom_angle_atom_site_label_2
_geom_angle_atom_site_label_3
_geom_angle_site_symmetry_1
_geom_angle_site_symmetry_3
_geom_angle
_geom_angle_publ_flag
C18 O3 C19 . . 116.52(8) ?
C21 O5 C22 . . 117.09(8) ?
C1 N1 C5 . . 121.50(9) ?
C1 N1 C4 . . 113.50(8) ?
C5 N1 C4 . . 125.00(8) ?
O1 C1 N1 . . 124.33(10) ?
O1 C1 C2 . . 127.73(9) ?
N1 C1 C2 . . 107.93(9) ?
C1 C2 C3 . . 104.67(8) ?
C1 C2 H2A . . 108.8(8) ?
C3 C2 H2A . . 112.7(7) ?
C1 C2 H2B . . 110.5(8) ?
C3 C2 H2B . . 110.7(7) ?
H2A C2 H2B . . 109.5(10) ?
C12 C3 C2 . . 116.32(9) ?
C12 C3 C4 . . 116.64(8) ?
C2 C3 C4 . . 102.81(8) ?
C12 C3 H3 . . 110.1(7) ?
C2 C3 H3 . . 107.7(7) ?
C4 C3 H3 . . 102.0(7) ?
N1 C4 C18 . . 111.92(8) ?
N1 C4 C21 . . 108.16(8) ?
C18 C4 C21 . . 111.84(8) ?
N1 C4 C3 . . 101.81(8) ?
C18 C4 C3 . . 110.42(8) ?
C21 C4 C3 . . 112.27(8) ?
C6 C5 C10 . . 119.81(10) ?
C6 C5 N1 . . 121.64(9) ?
C10 C5 N1 . . 118.54(9) ?
C5 C6 C7 . . 119.44(10) ?
C5 C6 H6 . . 118.6(9) ?
C7 C6 H6 . . 122.0(9) ?
C8 C7 C6 . . 121.76(11) ?
C8 C7 H7 . . 116.5(8) ?
C6 C7 H7 . . 121.8(8) ?
C7 C8 C9 . . 117.84(10) ?
C7 C8 C11 . . 120.84(10) ?
C9 C8 C11 . . 121.31(10) ?
C10 C9 C8 . . 120.96(10) ?
C10 C9 H9 . . 119.6(8) ?
C8 C9 H9 . . 119.4(8) ?
C9 C10 C5 . . 120.17(10) ?
C9 C10 H10 . . 121.6(8) ?
C5 C10 H10 . . 118.2(8) ?
C8 C11 H11A . . 112.6(9) ?
C8 C11 H11B . . 111.6(10) ?
H11A C11 H11B . . 103.5(13) ?
C8 C11 H11C . . 112.7(10) ?
H11A C11 H11C . . 111.4(13) ?
H11B C11 H11C . . 104.4(13) ?
C13 C12 C17 . . 118.39(10) ?
C13 C12 C3 . . 122.07(9) ?
C17 C12 C3 . . 119.54(10) ?
C14 C13 C12 . . 120.68(11) ?
C14 C13 H13 . . 119.0(8) ?
C12 C13 H13 . . 120.3(8) ?
C15 C14 C13 . . 120.39(12) ?
C15 C14 H14 . . 120.7(8) ?
C13 C14 H14 . . 118.9(8) ?
C16 C15 C14 . . 119.46(11) ?
C16 C15 H15 . . 120.2(8) ?
C14 C15 H15 . . 120.3(8) ?
C15 C16 C17 . . 120.41(11) ?
C15 C16 H16 . . 120.0(9) ?
C17 C16 H16 . . 119.6(9) ?
C16 C17 C12 . . 120.67(11) ?
C16 C17 H17 . . 120.0(8) ?
C12 C17 H17 . . 119.3(8) ?
O2 C18 O3 . . 125.34(9) ?
O2 C18 C4 . . 124.12(9) ?
O3 C18 C4 . . 110.40(8) ?
O3 C19 C20 . . 106.36(9) ?
O3 C19 H19A . . 107.5(7) ?
C20 C19 H19A . . 113.3(7) ?
O3 C19 H19B . . 107.9(7) ?
C20 C19 H19B . . 113.4(7) ?
H19A C19 H19B . . 108.1(10) ?
C19 C20 H20A . . 110.4(9) ?
C19 C20 H20B . . 109.6(8) ?
H20A C20 H20B . . 107.7(12) ?
C19 C20 H20C . . 112.2(8) ?
H20A C20 H20C . . 110.3(12) ?
H20B C20 H20C . . 106.5(11) ?
O4 C21 O5 . . 125.77(10) ?
O4 C21 C4 . . 123.35(9) ?
O5 C21 C4 . . 110.77(8) ?
O5 C22 C23 . . 110.51(9) ?
O5 C22 H22A . . 103.6(7) ?
C23 C22 H22A . . 110.8(7) ?
O5 C22 H22B . . 106.9(7) ?
C23 C22 H22B . . 114.4(7) ?
H22A C22 H22B . . 109.9(10) ?
C22 C23 H23A . . 109.7(8) ?
C22 C23 H23B . . 110.8(9) ?
H23A C23 H23B . . 110.0(12) ?
C22 C23 H23C . . 108.9(9) ?
H23A C23 H23C . . 111.5(12) ?
H23B C23 H23C . . 106.0(12) ?

loop_
_geom_bond_atom_site_label_1
_geom_bond_atom_site_label_2
_geom_bond_site_symmetry_2
_geom_bond_distance
_geom_bond_publ_flag
O1 C1 . 1.2132(13) ?
O2 C18 . 1.2035(12) ?
O3 C18 . 1.3278(12) ?
O3 C19 . 1.4611(12) ?
O4 C21 . 1.2019(13) ?
O5 C21 . 1.3264(13) ?
O5 C22 . 1.4671(12) ?
N1 C1 . 1.3741(13) ?
N1 C5 . 1.4337(13) ?
N1 C4 . 1.4633(13) ?
C1 C2 . 1.5049(15) ?
C2 C3 . 1.5294(14) ?
C2 H2A . 0.985(13) ?
C2 H2B . 0.985(13) ?
C3 C12 . 1.5131(15) ?
C3 C4 . 1.5716(14) ?
C3 H3 . 0.985(12) ?
C4 C18 . 1.5353(14) ?
C4 C21 . 1.5380(14) ?
C5 C6 . 1.3813(15) ?
C5 C10 . 1.3851(15) ?
C6 C7 . 1.3867(16) ?
C6 H6 . 0.955(15) ?
C7 C8 . 1.3865(16) ?
C7 H7 . 0.969(14) ?
C8 C9 . 1.3920(16) ?
C8 C11 . 1.5059(16) ?
C9 C10 . 1.3833(16) ?
C9 H9 . 0.996(14) ?
C10 H10 . 0.977(15) ?
C11 H11A . 0.955(16) ?
C11 H11B . 0.965(17) ?
C11 H11C . 0.960(17) ?
C12 C13 . 1.3952(15) ?
C12 C17 . 1.3978(16) ?
C13 C14 . 1.3867(16) ?
C13 H13 . 0.974(13) ?
C14 C15 . 1.3862(18) ?
C14 H14 . 0.974(14) ?
C15 C16 . 1.3840(18) ?
C15 H15 . 0.986(14) ?
C16 C17 . 1.3862(17) ?
C16 H16 . 0.949(15) ?
C17 H17 . 0.945(14) ?
C19 C20 . 1.4987(17) ?
C19 H19A . 0.985(13) ?
C19 H19B . 0.994(13) ?
C20 H20A . 0.957(17) ?
C20 H20B . 0.994(14) ?
C20 H20C . 1.004(15) ?
C22 C23 . 1.4964(17) ?
C22 H22A . 0.963(12) ?
C22 H22B . 0.983(13) ?
C23 H23A . 0.990(15) ?
C23 H23B . 0.974(15) ?
C23 H23C . 0.974(16) ?

loop_
_geom_hbond_atom_site_label_D
_geom_hbond_atom_site_label_H
_geom_hbond_atom_site_label_A
_geom_hbond_site_symmetry_A
_geom_hbond_distance_DH
_geom_hbond_distance_HA
_geom_hbond_distance_DA
_geom_hbond_angle_DHA
C2 H2A O2 2_567 0.985(14) 2.529(14) 3.5096(14) 173.4(10)
C3 H3 O4 . 0.984(13) 2.369(13) 2.8814(14) 111.7(9)
C6 H6 O2 . 0.955(15) 2.573(14) 3.3143(14) 134.7(11)
C13 H13 O2 2_567 0.975(14) 2.453(14) 3.4128(14) 168.3(12)
C15 H15 O1 1_545 0.987(15) 2.462(15) 3.2184(15) 133.2(10)
C22 H22A O1 1_655 0.963(13) 2.513(14) 3.2100(15) 129.2(9)
C22 H22B O4 2_666 0.983(13) 2.579(13) 3.2426(14) 124.9(10)

loop_
_geom_torsion_atom_site_label_1
_geom_torsion_atom_site_label_2
_geom_torsion_atom_site_label_3
_geom_torsion_atom_site_label_4
_geom_torsion_site_symmetry_1
_geom_torsion_site_symmetry_2
_geom_torsion_site_symmetry_3
_geom_torsion_site_symmetry_4
_geom_torsion
_geom_torsion_publ_flag
C5 N1 C1 O1 . . . . -3.65(16) ?
C4 N1 C1 O1 . . . . 176.36(10) ?
C5 N1 C1 C2 . . . . 176.93(9) ?
C4 N1 C1 C2 . . . . -3.06(11) ?
O1 C1 C2 C3 . . . . 163.95(11) ?
N1 C1 C2 C3 . . . . -16.65(11) ?
C1 C2 C3 C12 . . . . 156.77(9) ?
C1 C2 C3 C4 . . . . 28.05(10) ?
C1 N1 C4 C18 . . . . -97.26(10) ?
C5 N1 C4 C18 . . . . 82.75(11) ?
C1 N1 C4 C21 . . . . 139.09(9) ?
C5 N1 C4 C21 . . . . -40.89(12) ?
C1 N1 C4 C3 . . . . 20.66(10) ?
C5 N1 C4 C3 . . . . -159.32(9) ?
C12 C3 C4 N1 . . . . -157.57(8) ?
C2 C3 C4 N1 . . . . -29.05(10) ?
C12 C3 C4 C18 . . . . -38.57(12) ?
C2 C3 C4 C18 . . . . 89.95(9) ?
C12 C3 C4 C21 . . . . 86.98(11) ?
C2 C3 C4 C21 . . . . -144.51(8) ?
C1 N1 C5 C6 . . . . 109.35(12) ?
C4 N1 C5 C6 . . . . -70.67(14) ?
C1 N1 C5 C10 . . . . -69.59(13) ?
C4 N1 C5 C10 . . . . 110.40(11) ?
C10 C5 C6 C7 . . . . 0.02(16) ?
N1 C5 C6 C7 . . . . -178.91(10) ?
C5 C6 C7 C8 . . . . 1.25(18) ?
C6 C7 C8 C9 . . . . -1.45(17) ?
C6 C7 C8 C11 . . . . 177.81(12) ?
C7 C8 C9 C10 . . . . 0.40(17) ?
C11 C8 C9 C10 . . . . -178.86(11) ?
C8 C9 C10 C5 . . . . 0.83(17) ?
C6 C5 C10 C9 . . . . -1.04(16) ?
N1 C5 C10 C9 . . . . 177.92(10) ?
C2 C3 C12 C13 . . . . -38.01(14) ?
C4 C3 C12 C13 . . . . 83.65(12) ?
C2 C3 C12 C17 . . . . 142.13(10) ?
C4 C3 C12 C17 . . . . -96.21(12) ?
C17 C12 C13 C14 . . . . -0.44(16) ?
C3 C12 C13 C14 . . . . 179.69(10) ?
C12 C13 C14 C15 . . . . 0.05(17) ?
C13 C14 C15 C16 . . . . 0.39(18) ?
C14 C15 C16 C17 . . . . -0.44(18) ?
C15 C16 C17 C12 . . . . 0.04(18) ?
C13 C12 C17 C16 . . . . 0.40(16) ?
C3 C12 C17 C16 . . . . -179.73(10) ?
C19 O3 C18 O2 . . . . 6.15(14) ?
C19 O3 C18 C4 . . . . -169.70(8) ?
N1 C4 C18 O2 . . . . 16.45(14) ?
C21 C4 C18 O2 . . . . 138.00(10) ?
C3 C4 C18 O2 . . . . -96.21(12) ?
N1 C4 C18 O3 . . . . -167.65(8) ?
C21 C4 C18 O3 . . . . -46.09(11) ?
C3 C4 C18 O3 . . . . 79.70(10) ?
C18 O3 C19 C20 . . . . 172.04(9) ?
C22 O5 C21 O4 . . . . 0.53(16) ?
C22 O5 C21 C4 . . . . -175.69(8) ?
N1 C4 C21 O4 . . . . -85.80(12) ?
C18 C4 C21 O4 . . . . 150.51(10) ?
C3 C4 C21 O4 . . . . 25.74(14) ?
N1 C4 C21 O5 . . . . 90.53(10) ?
C18 C4 C21 O5 . . . . -33.16(12) ?
C3 C4 C21 O5 . . . . -157.93(8) ?
C21 O5 C22 C23 . . . . 84.62(12) ?
